data_2202858
loop_
_publ_author_name
'Khan, Muhammad S.'
'Al-Suti, Mohammed K.'
'Mahon, Mary F.'
'Male, Louise'
'Raithby, Paul R.'

_publ_section_title <i>trans</i>-\m-(2,5-Dioctyl-1,4-phenylene)diethynyl-bis[phenylbis(triethylphosphine)platinum(II)]
_journal_issue 10
_journal_name_full 'Acta Crystallographica Section E'
_journal_page_first m833
_journal_page_last m835
_journal_paper_doi 10.1107/S1600536803018889
_journal_volume 59
_journal_year 2003
_chemical_formula_iupac '[Pt2 (C6 H5)2 (C26 H36) (C6 H15 P)4]'
_chemical_formula_moiety 'C62 H106 P4 Pt2'
_chemical_formula_sum 'C62 H106 P4 Pt2'
_chemical_formula_weight 1365.53
_space_group_IT_number 2
_symmetry_cell_setting triclinic
_symmetry_space_group_name_Hall '-P 1'
_symmetry_space_group_name_H-M 'P -1'
_audit_creation_method 'WinGX routine CIF_UPDATE'
_cell_angle_alpha 81.892(2)
_cell_angle_beta 74.610(2)
_cell_angle_gamma 82.388(2)
_cell_formula_units_Z 1
_cell_length_a 8.8760(4)
_cell_length_b 13.7290(9)
_cell_length_c 14.2320(8)
_cell_measurement_reflns_used 26112
_cell_measurement_temperature 150(2)
_cell_measurement_theta_max 25.03
_cell_measurement_theta_min 2.91
_cell_volume 1647.16(16)
_computing_cell_refinement 'HKL SCALEPACK (Otwinowski & Minor, 1997)'
_computing_data_collection 'COLLECT (Nonius, 1997-2000)'
_computing_data_reduction 'HKL DENZO (Otwinowski & Minor, 1997) and SCALEPACK'
_computing_molecular_graphics 'ORTEP-3 for Windows (Farrugia, 1997)'
_computing_publication_material 'WinGX (Farrugia, 1999)'
_computing_structure_refinement 'SHELXL97 (Sheldrick, 1997)'
_computing_structure_solution 'DIRDIF99 (Beurskens et al., 1999)'
_diffrn_measured_fraction_theta_full 0.98
_diffrn_measured_fraction_theta_max 0.98
_diffrn_measurement_device_type 'Bruker--Nonius KappaCCD'
_diffrn_measurement_method '363 1\% \f and 485 1\% \w'
_diffrn_radiation_type MoK\a
_diffrn_radiation_wavelength 0.71073
_diffrn_reflns_av_R_equivalents 0.109
_diffrn_reflns_limit_h_max 10
_diffrn_reflns_limit_h_min -10
_diffrn_reflns_limit_k_max 16
_diffrn_reflns_limit_k_min -15
_diffrn_reflns_limit_l_max 16
_diffrn_reflns_limit_l_min -16
_diffrn_reflns_number 26112
_diffrn_reflns_theta_full 24.97
_diffrn_reflns_theta_max 24.97
_diffrn_reflns_theta_min 3.58
_diffrn_standards_number 0
_exptl_absorpt_coefficient_mu 4.372
_exptl_absorpt_correction_T_max 0.705
_exptl_absorpt_correction_T_min 0.291
_exptl_absorpt_correction_type multi-scan
_exptl_absorpt_process_details '(SORTAV; Blessing, 1995)'
_exptl_crystal_colour Yellow
_exptl_crystal_density_diffrn 1.377
_exptl_crystal_density_method 'not measured'
_exptl_crystal_description Plate
_exptl_crystal_F_000 694
_exptl_crystal_size_max 0.32
_exptl_crystal_size_mid 0.2
_exptl_crystal_size_min 0.08
_refine_diff_density_max 2.286
_refine_diff_density_min -2.585
_refine_ls_extinction_method none
_refine_ls_goodness_of_fit_ref 1.069
_refine_ls_hydrogen_treatment constr
_refine_ls_matrix_type full
_refine_ls_number_parameters 309
_refine_ls_number_reflns 5684
_refine_ls_number_restraints 0
_refine_ls_restrained_S_all 1.069
_refine_ls_R_factor_gt 0.0662
_refine_ls_shift/su_max 0.001
_refine_ls_structure_factor_coef Fsqd
_refine_ls_weighting_details 'calc w = 1/[\s^2^(Fo^2^)+(0.1002P)^2^+1.5883P] where P = (Fo^2^+2Fc^2^)/3'
_refine_ls_weighting_scheme calc
_refine_ls_wR_factor_ref 0.1715
_reflns_number_gt 4106
_reflns_number_total 5684
_reflns_threshold_expression I>2\s(I)
_cod_data_source_file om6167.cif
_cod_data_source_block I
_cod_depositor_comments
;
The following automatic conversions were performed:
'_symmetry_cell_setting' value 'Triclinic' changed to 'triclinic'
according to '/home/saulius/struct/CIF-dictionaries/cif_core.dic'
dictionary named 'cif_core.dic' version 2.4.1 from 2010-06-29.

Automatic conversion script
Id: cif_fix_enum 1527 2010-12-29 10:47:43Z saulius 

The following automatic conversions were performed:

'_symmetry_cell_setting' value 'Triclinic' changed to 'triclinic'
according to /home/saulius/struct/CIF-dictionaries/cif_core.dic
dictionary named 'cif_core.dic' version 2.4.1 from 2010-06-29.

Automatic conversion script
Id: cif_fix_values 1715 2011-07-08 13:25:40Z adriana 
;
_cod_database_code 2202858
_cod_database_fobs_code 2202858

loop_
_symmetry_equiv_pos_as_xyz
'x, y, z'
'-x, -y, -z'

loop_
_atom_site_label
_atom_site_fract_x
_atom_site_fract_y
_atom_site_fract_z
_atom_site_U_iso_or_equiv
_atom_site_adp_type
_atom_site_calc_flag
_atom_site_refinement_flags
_atom_site_occupancy
_atom_site_disorder_assembly
_atom_site_disorder_group
_atom_site_type_symbol
C1 0.0543(12) 0.1543(9) -0.0069(9) 0.057(3) Uani d . 1 . . C
H1 0.0225 0.1221 -0.0523 0.068 Uiso calc R 1 . . H
C2 0.1219(12) 0.2416(9) -0.0369(9) 0.056(3) Uani d . 1 . . C
H2 0.1356 0.2704 -0.1030 0.067 Uiso calc R 1 . . H
C3 0.1704(13) 0.2879(9) 0.0297(8) 0.055(3) Uani d . 1 . . C
H3 0.2165 0.3484 0.0079 0.066 Uiso calc R 1 . . H
C4 0.1531(11) 0.2477(8) 0.1282(7) 0.042(2) Uani d . 1 . . C
C5 0.0817(11) 0.1586(8) 0.1552(8) 0.048(3) Uani d . 1 . . C
H5 0.0669 0.1288 0.2210 0.058 Uiso calc R 1 . . H
C6 0.0327(11) 0.1133(8) 0.0898(9) 0.050(3) Uani d . 1 . . C
H6 -0.0160 0.0537 0.1111 0.06 Uiso calc R 1 . . H
C7 0.3325(10) 0.3692(8) 0.3141(8) 0.045(2) Uani d . 1 . . C
C8 0.3838(11) 0.4057(7) 0.3709(8) 0.043(2) Uani d . 1 . . C
C9 0.4420(10) 0.4522(8) 0.4379(7) 0.041(2) Uani d . 1 . . C
C10 0.4548(10) 0.5556(8) 0.4217(7) 0.046(3) Uani d . 1 . . C
H10 0.4247 0.5933 0.3671 0.055 Uiso calc R 1 . . H
C11 0.4897(10) 0.3972(8) 0.5159(7) 0.047(3) Uani d . 1 . . C
C12 0.4737(11) 0.2866(8) 0.5379(8) 0.054(3) Uani d . 1 . . C
H12A 0.4975 0.2577 0.4750 0.007(17) Uiso calc R 1 . . H
H12B 0.5529 0.2556 0.5734 0.06(3) Uiso calc R 1 . . H
C13 0.3147(12) 0.2612(8) 0.5974(9) 0.060(3) Uani d . 1 . . C
H13A 0.2360 0.2898 0.5606 0.072 Uiso calc R 1 . . H
H13B 0.2889 0.2925 0.6591 0.072 Uiso calc R 1 . . H
C14 0.3007(14) 0.1505(10) 0.6229(10) 0.070(4) Uani d . 1 . . C
H14A 0.3933 0.1200 0.6467 0.084 Uiso calc R 1 . . H
H14B 0.3053 0.1220 0.5620 0.084 Uiso calc R 1 . . H
C15 0.1510(18) 0.1206(13) 0.7007(12) 0.102(5) Uani d . 1 . . C
H15A 0.1613 0.0480 0.7176 0.122 Uiso calc R 1 . . H
H15B 0.1425 0.1515 0.7610 0.122 Uiso calc R 1 . . H
C16 0.0110(19) 0.1491(12) 0.6688(14) 0.109(6) Uani d . 1 . . C
H16A 0.0104 0.1074 0.6176 0.131 Uiso calc R 1 . . H
H16B 0.0134 0.2184 0.6380 0.131 Uiso calc R 1 . . H
C17 -0.1437(17) 0.1412(13) 0.7498(14) 0.108(6) Uani d . 1 . . C
H17A -0.1514 0.0702 0.7736 0.13 Uiso calc R 1 . . H
H17B -0.1341 0.1740 0.8053 0.13 Uiso calc R 1 . . H
C18 -0.2892(18) 0.1806(13) 0.7275(14) 0.108(6) Uani d . 1 . . C
H18A -0.3021 0.1442 0.6753 0.13 Uiso calc R 1 . . H
H18B -0.2782 0.2501 0.6989 0.13 Uiso calc R 1 . . H
C19 -0.4380(18) 0.1799(14) 0.8061(11) 0.102(5) Uani d . 1 . . C
H19A -0.5255 0.2104 0.7787 0.153 Uiso calc R 1 . . H
H19B -0.4304 0.2172 0.8583 0.153 Uiso calc R 1 . . H
H19C -0.4561 0.1115 0.8332 0.153 Uiso calc R 1 . . H
C20 0.4867(12) 0.1252(9) 0.0934(9) 0.060(3) Uani d . 1 . . C
H20A 0.4045 0.0806 0.1257 0.072 Uiso calc R 1 . . H
H20B 0.4602 0.1590 0.0328 0.072 Uiso calc R 1 . . H
C21 0.6429(13) 0.0623(10) 0.0644(10) 0.075(4) Uani d . 1 . . C
H21A 0.6347 0.0149 0.0210 0.113 Uiso calc R 1 . . H
H21B 0.6694 0.0264 0.1234 0.113 Uiso calc R 1 . . H
H21C 0.7252 0.1051 0.0302 0.113 Uiso calc R 1 . . H
C22 0.6404(14) 0.2897(12) 0.1164(12) 0.091(5) Uani d . 1 . . C
H22A 0.6564 0.3314 0.1635 0.109 Uiso calc R 1 . . H
H22B 0.7368 0.2440 0.0980 0.109 Uiso calc R 1 . . H
C23 0.616(2) 0.3567(15) 0.0235(14) 0.118(6) Uani d . 1 . . C
H23A 0.7079 0.3933 -0.0055 0.177 Uiso calc R 1 . . H
H23B 0.5223 0.4036 0.0414 0.177 Uiso calc R 1 . . H
H23C 0.6019 0.3158 -0.0241 0.177 Uiso calc R 1 . . H
C24 0.5417(17) 0.1500(13) 0.2798(12) 0.100(6) Uani d . 1 . . C
H24A 0.6427 0.1102 0.2557 0.12 Uiso calc R 1 . . H
H24B 0.5598 0.1974 0.3211 0.12 Uiso calc R 1 . . H
C25 0.422(2) 0.0810(12) 0.3431(11) 0.101(6) Uani d . 1 . . C
H25A 0.4612 0.0463 0.3981 0.151 Uiso calc R 1 . . H
H25B 0.4051 0.0327 0.3032 0.151 Uiso calc R 1 . . H
H25C 0.3218 0.1201 0.3684 0.151 Uiso calc R 1 . . H
C26 -0.012(2) 0.4928(15) 0.3502(14) 0.128(9) Uani d . 1 . . C
H26A -0.1238 0.5189 0.3731 0.153 Uiso calc R 1 . . H
H26B 0.0258 0.4636 0.4083 0.153 Uiso calc R 1 . . H
C27 0.083(3) 0.5755(14) 0.297(3) 0.218(18) Uani d . 1 . . C
H27A 0.0742 0.6260 0.3405 0.327 Uiso calc R 1 . . H
H27B 0.0438 0.6049 0.2396 0.327 Uiso calc R 1 . . H
H27C 0.1933 0.5495 0.2744 0.327 Uiso calc R 1 . . H
C28 -0.1442(13) 0.3161(12) 0.3408(10) 0.087(5) Uani d . 1 . . C
H28A -0.2450 0.3564 0.3638 0.104 Uiso calc R 1 . . H
H28B -0.1607 0.2708 0.2969 0.104 Uiso calc R 1 . . H
C29 -0.100(2) 0.255(2) 0.4284(13) 0.174(12) Uani d . 1 . . C
H29A -0.1840 0.2130 0.4622 0.26 Uiso calc R 1 . . H
H29B -0.0868 0.2990 0.4734 0.26 Uiso calc R 1 . . H
H29C -0.0020 0.2133 0.4063 0.26 Uiso calc R 1 . . H
C30 -0.0829(13) 0.4569(9) 0.1711(8) 0.060(3) Uani d . 1 . . C
H30A -0.0091 0.5019 0.1275 0.072 Uiso calc R 1 . . H
H30B -0.0927 0.4048 0.1321 0.072 Uiso calc R 1 . . H
C31 -0.2447(12) 0.5161(8) 0.2017(9) 0.056(3) Uani d . 1 . . C
H31A -0.2802 0.5441 0.1431 0.084 Uiso calc R 1 . . H
H31B -0.2365 0.5697 0.2383 0.084 Uiso calc R 1 . . H
H31C -0.3205 0.4722 0.2432 0.084 Uiso calc R 1 . . H
P1 0.4790(3) 0.2189(2) 0.1752(2) 0.0584(8) Uani d . 1 . . P
P2 0.0032(3) 0.3987(2) 0.2698(2) 0.0526(8) Uani d . 1 . . P
Pt1 0.24274(4) 0.31045(3) 0.22167(3) 0.0472(2) Uani d . 1 . . Pt

loop_
_atom_site_aniso_label
_atom_site_aniso_U_11
_atom_site_aniso_U_22
_atom_site_aniso_U_33
_atom_site_aniso_U_12
_atom_site_aniso_U_13
_atom_site_aniso_U_23
C1 0.037(6) 0.068(8) 0.074(9) 0.007(6) -0.021(5) -0.037(7)
C2 0.044(6) 0.070(9) 0.060(7) 0.004(6) -0.021(5) -0.025(6)
C3 0.054(7) 0.056(7) 0.058(7) -0.005(5) -0.014(5) -0.013(6)
C4 0.031(5) 0.045(6) 0.054(6) 0.005(4) -0.020(4) -0.015(5)
C5 0.029(5) 0.056(7) 0.062(7) 0.007(5) -0.014(5) -0.021(6)
C6 0.030(5) 0.046(7) 0.076(8) 0.000(5) -0.018(5) -0.008(6)
C7 0.023(5) 0.056(7) 0.061(7) -0.001(4) -0.013(5) -0.019(5)
C8 0.030(5) 0.043(6) 0.059(6) 0.010(4) -0.017(5) -0.016(5)
C9 0.025(5) 0.057(7) 0.042(6) 0.002(4) -0.007(4) -0.020(5)
C10 0.028(5) 0.058(8) 0.055(6) 0.008(5) -0.014(4) -0.022(5)
C11 0.021(4) 0.064(7) 0.059(7) 0.007(4) -0.009(4) -0.033(6)
C12 0.040(6) 0.062(8) 0.067(7) 0.012(5) -0.022(5) -0.032(6)
C13 0.045(6) 0.063(8) 0.068(8) 0.002(6) -0.012(5) -0.006(6)
C14 0.054(7) 0.070(9) 0.085(9) 0.006(6) -0.011(7) -0.028(7)
C15 0.076(10) 0.107(13) 0.120(13) 0.016(9) -0.025(10) -0.026(10)
C16 0.084(11) 0.086(11) 0.149(16) -0.009(9) -0.034(11) 0.028(11)
C17 0.065(10) 0.097(13) 0.158(16) 0.000(9) -0.042(10) 0.024(11)
C18 0.070(10) 0.104(13) 0.141(15) 0.001(9) -0.019(10) -0.001(11)
C19 0.081(11) 0.151(16) 0.078(10) -0.007(10) -0.015(8) -0.037(10)
C20 0.036(6) 0.078(8) 0.074(8) 0.010(5) -0.018(5) -0.043(6)
C21 0.037(6) 0.089(9) 0.106(10) 0.015(6) -0.015(6) -0.054(8)
C22 0.042(7) 0.110(12) 0.130(13) -0.007(7) -0.008(8) -0.071(11)
C23 0.095(13) 0.138(17) 0.121(15) -0.032(12) -0.009(11) -0.026(13)
C24 0.068(9) 0.142(14) 0.113(12) 0.070(10) -0.065(9) -0.085(11)
C25 0.107(13) 0.103(12) 0.082(10) 0.052(10) -0.033(9) -0.014(9)
C26 0.100(12) 0.172(19) 0.147(15) 0.089(13) -0.086(12) -0.122(14)
C27 0.17(2) 0.071(13) 0.50(5) 0.004(14) -0.23(3) -0.05(2)
C28 0.032(6) 0.130(13) 0.074(9) 0.008(7) 0.002(6) 0.027(9)
C29 0.084(12) 0.27(3) 0.096(13) 0.075(15) 0.014(10) 0.069(16)
C30 0.042(6) 0.071(8) 0.063(7) 0.002(6) -0.010(5) -0.006(6)
C31 0.041(6) 0.052(7) 0.073(8) 0.008(5) -0.018(5) -0.007(6)
P1 0.0335(14) 0.072(2) 0.081(2) 0.0164(13) -0.0240(14) -0.0461(17)
P2 0.0366(14) 0.067(2) 0.0575(17) 0.0200(13) -0.0174(12) -0.0317(15)
Pt1 0.0293(2) 0.0591(3) 0.0596(3) 0.00917(18) -0.01801(18) -0.0279(2)

loop_
_atom_type_symbol
_atom_type_description
_atom_type_scat_dispersion_real
_atom_type_scat_dispersion_imag
_atom_type_scat_source
C C 0.0033 0.0016 'International Tables Vol C Tables 4.2.6.8 and 6.1.1.4'
H H 0 0 'International Tables Vol C Tables 4.2.6.8 and 6.1.1.4'
P P 0.1023 0.0942 'International Tables Vol C Tables 4.2.6.8 and 6.1.1.4'
Pt Pt -1.7033 8.3905 'International Tables Vol C Tables 4.2.6.8 and 6.1.1.4'

loop_
_geom_angle_atom_site_label_1
_geom_angle_atom_site_label_2
_geom_angle_atom_site_label_3
_geom_angle_site_symmetry_1
_geom_angle_site_symmetry_3
_geom_angle
_geom_angle_publ_flag
C2 C1 C6 . . 119.8(10) no
C2 C1 H1 . . 120.1 no
C6 C1 H1 . . 120.1 no
C1 C2 C3 . . 119.9(11) no
C1 C2 H2 . . 120 no
C3 C2 H2 . . 120 no
C2 C3 C4 . . 122.0(11) no
C2 C3 H3 . . 119 no
C4 C3 H3 . . 119 no
C3 C4 C5 . . 115.7(9) no
C3 C4 Pt1 . . 121.2(8) no
C5 C4 Pt1 . . 122.9(8) no
C6 C5 C4 . . 122.4(10) no
C6 C5 H5 . . 118.8 no
C4 C5 H5 . . 118.8 no
C5 C6 C1 . . 120.2(11) no
C5 C6 H6 . . 119.9 no
C1 C6 H6 . . 119.9 no
C8 C7 Pt1 . . 178.6(8) yes
C7 C8 C9 . . 178.2(10) yes
C11 C9 C10 . . 119.1(9) no
C11 C9 C8 . . 121.2(10) no
C10 C9 C8 . . 119.6(9) no
C11 C10 C9 2_666 . 121.4(10) no
C11 C10 H10 2_666 . 119.3 no
C9 C10 H10 . . 119.3 no
C9 C11 C10 . 2_666 119.5(10) no
C9 C11 C12 . . 120.9(9) no
C10 C11 C12 2_666 . 119.5(10) no
C13 C12 C11 . . 114.3(8) no
C13 C12 H12A . . 108.7 no
C11 C12 H12A . . 108.7 no
C13 C12 H12B . . 108.7 no
C11 C12 H12B . . 108.7 no
H12A C12 H12B . . 107.6 no
C12 C13 C14 . . 114.3(9) no
C12 C13 H13A . . 108.7 no
C14 C13 H13A . . 108.7 no
C12 C13 H13B . . 108.7 no
C14 C13 H13B . . 108.7 no
H13A C13 H13B . . 107.6 no
C13 C14 C15 . . 116.2(11) no
C13 C14 H14A . . 108.2 no
C15 C14 H14A . . 108.2 no
C13 C14 H14B . . 108.2 no
C15 C14 H14B . . 108.2 no
H14A C14 H14B . . 107.4 no
C16 C15 C14 . . 113.2(14) no
C16 C15 H15A . . 108.9 no
C14 C15 H15A . . 108.9 no
C16 C15 H15B . . 108.9 no
C14 C15 H15B . . 108.9 no
H15A C15 H15B . . 107.7 no
C15 C16 C17 . . 115.4(15) no
C15 C16 H16A . . 108.4 no
C17 C16 H16A . . 108.4 no
C15 C16 H16B . . 108.4 no
C17 C16 H16B . . 108.4 no
H16A C16 H16B . . 107.5 no
C18 C17 C16 . . 119.3(15) no
C18 C17 H17A . . 107.5 no
C16 C17 H17A . . 107.5 no
C18 C17 H17B . . 107.5 no
C16 C17 H17B . . 107.5 no
H17A C17 H17B . . 107 no
C17 C18 C19 . . 120.1(16) no
C17 C18 H18A . . 107.3 no
C19 C18 H18A . . 107.3 no
C17 C18 H18B . . 107.3 no
C19 C18 H18B . . 107.3 no
H18A C18 H18B . . 106.9 no
C18 C19 H19A . . 109.5 no
C18 C19 H19B . . 109.5 no
H19A C19 H19B . . 109.5 no
C18 C19 H19C . . 109.5 no
H19A C19 H19C . . 109.5 no
H19B C19 H19C . . 109.5 no
C21 C20 P1 . . 115.9(8) no
C21 C20 H20A . . 108.3 no
P1 C20 H20A . . 108.3 no
C21 C20 H20B . . 108.3 no
P1 C20 H20B . . 108.3 no
H20A C20 H20B . . 107.4 no
C20 C21 H21A . . 109.5 no
C20 C21 H21B . . 109.5 no
H21A C21 H21B . . 109.5 no
C20 C21 H21C . . 109.5 no
H21A C21 H21C . . 109.5 no
H21B C21 H21C . . 109.5 no
C23 C22 P1 . . 113.2(11) no
C23 C22 H22A . . 108.9 no
P1 C22 H22A . . 108.9 no
C23 C22 H22B . . 108.9 no
P1 C22 H22B . . 108.9 no
H22A C22 H22B . . 107.7 no
C22 C23 H23A . . 109.5 no
C22 C23 H23B . . 109.5 no
H23A C23 H23B . . 109.5 no
C22 C23 H23C . . 109.5 no
H23A C23 H23C . . 109.5 no
H23B C23 H23C . . 109.5 no
C25 C24 P1 . . 113.1(9) no
C25 C24 H24A . . 109 no
P1 C24 H24A . . 109 no
C25 C24 H24B . . 109 no
P1 C24 H24B . . 109 no
H24A C24 H24B . . 107.8 no
C24 C25 H25A . . 109.5 no
C24 C25 H25B . . 109.5 no
H25A C25 H25B . . 109.5 no
C24 C25 H25C . . 109.5 no
H25A C25 H25C . . 109.5 no
H25B C25 H25C . . 109.5 no
C27 C26 P2 . . 110.0(16) no
C27 C26 H26A . . 109.7 no
P2 C26 H26A . . 109.7 no
C27 C26 H26B . . 109.7 no
P2 C26 H26B . . 109.7 no
H26A C26 H26B . . 108.2 no
C26 C27 H27A . . 109.5 no
C26 C27 H27B . . 109.5 no
H27A C27 H27B . . 109.5 no
C26 C27 H27C . . 109.5 no
H27A C27 H27C . . 109.5 no
H27B C27 H27C . . 109.5 no
C29 C28 P2 . . 114.2(13) no
C29 C28 H28A . . 108.7 no
P2 C28 H28A . . 108.7 no
C29 C28 H28B . . 108.7 no
P2 C28 H28B . . 108.7 no
H28A C28 H28B . . 107.6 no
C28 C29 H29A . . 109.5 no
C28 C29 H29B . . 109.5 no
H29A C29 H29B . . 109.5 no
C28 C29 H29C . . 109.5 no
H29A C29 H29C . . 109.5 no
H29B C29 H29C . . 109.5 no
C31 C30 P2 . . 116.3(8) no
C31 C30 H30A . . 108.2 no
P2 C30 H30A . . 108.2 no
C31 C30 H30B . . 108.2 no
P2 C30 H30B . . 108.2 no
H30A C30 H30B . . 107.4 no
C30 C31 H31A . . 109.5 no
C30 C31 H31B . . 109.5 no
H31A C31 H31B . . 109.5 no
C30 C31 H31C . . 109.5 no
H31A C31 H31C . . 109.5 no
H31B C31 H31C . . 109.5 no
C22 P1 C24 . . 102.7(8) yes
C22 P1 C20 . . 105.5(6) yes
C24 P1 C20 . . 104.6(6) yes
C22 P1 Pt1 . . 114.7(5) yes
C24 P1 Pt1 . . 112.2(4) yes
C20 P1 Pt1 . . 115.8(3) yes
C26 P2 C30 . . 106.3(7) yes
C26 P2 C28 . . 103.3(10) yes
C30 P2 C28 . . 102.6(6) yes
C26 P2 Pt1 . . 117.4(5) yes
C30 P2 Pt1 . . 115.3(4) yes
C28 P2 Pt1 . . 110.3(5) yes
C7 Pt1 C4 . . 178.8(4) yes
C7 Pt1 P1 . . 88.0(3) yes
C4 Pt1 P1 . . 91.2(3) yes
C7 Pt1 P2 . . 92.6(3) yes
C4 Pt1 P2 . . 88.2(3) yes
P1 Pt1 P2 . . 178.58(11) yes

loop_
_geom_bond_atom_site_label_1
_geom_bond_atom_site_label_2
_geom_bond_site_symmetry_2
_geom_bond_distance
_geom_bond_publ_flag
C1 C2 . 1.375(17) no
C1 C6 . 1.385(16) no
C1 H1 . 0.95 no
C2 C3 . 1.395(15) no
C2 H2 . 0.95 no
C3 C4 . 1.409(15) no
C3 H3 . 0.95 no
C4 C5 . 1.410(15) no
C4 Pt1 . 2.053(10) yes
C5 C6 . 1.375(14) no
C5 H5 . 0.95 no
C6 H6 . 0.95 no
C7 C8 . 1.216(13) yes
C7 Pt1 . 2.011(10) yes
C8 C9 . 1.451(13) yes
C9 C11 . 1.382(14) no
C9 C10 . 1.421(15) no
C10 C11 2_666 1.388(13) no
C10 H10 . 0.95 no
C11 C10 2_666 1.388(13) no
C11 C12 . 1.525(15) no
C12 C13 . 1.498(15) no
C12 H12A . 0.99 no
C12 H12B . 0.99 no
C13 C14 . 1.525(17) no
C13 H13A . 0.99 no
C13 H13B . 0.99 no
C14 C15 . 1.547(19) no
C14 H14A . 0.99 no
C14 H14B . 0.99 no
C15 C16 . 1.42(2) no
C15 H15A . 0.99 no
C15 H15B . 0.99 no
C16 C17 . 1.55(2) no
C16 H16A . 0.99 no
C16 H16B . 0.99 no
C17 C18 . 1.43(2) no
C17 H17A . 0.99 no
C17 H17B . 0.99 no
C18 C19 . 1.49(2) no
C18 H18A . 0.99 no
C18 H18B . 0.99 no
C19 H19A . 0.98 no
C19 H19B . 0.98 no
C19 H19C . 0.98 no
C20 C21 . 1.523(14) no
C20 P1 . 1.836(11) yes
C20 H20A . 0.99 no
C20 H20B . 0.99 no
C21 H21A . 0.98 no
C21 H21B . 0.98 no
C21 H21C . 0.98 no
C22 C23 . 1.55(2) no
C22 P1 . 1.789(14) yes
C22 H22A . 0.99 no
C22 H22B . 0.99 no
C23 H23A . 0.98 no
C23 H23B . 0.98 no
C23 H23C . 0.98 no
C24 C25 . 1.54(2) no
C24 P1 . 1.823(15) yes
C24 H24A . 0.99 no
C24 H24B . 0.99 no
C25 H25A . 0.98 no
C25 H25B . 0.98 no
C25 H25C . 0.98 no
C26 C27 . 1.50(3) no
C26 P2 . 1.811(15) yes
C26 H26A . 0.99 no
C26 H26B . 0.99 no
C27 H27A . 0.98 no
C27 H27B . 0.98 no
C27 H27C . 0.98 no
C28 C29 . 1.51(2) no
C28 P2 . 1.840(13) yes
C28 H28A . 0.99 no
C28 H28B . 0.99 no
C29 H29A . 0.98 no
C29 H29B . 0.98 no
C29 H29C . 0.98 no
C30 C31 . 1.540(14) no
C30 P2 . 1.813(11) yes
C30 H30A . 0.99 no
C30 H30B . 0.99 no
C31 H31A . 0.98 no
C31 H31B . 0.98 no
C31 H31C . 0.98 no
P1 Pt1 . 2.284(3) yes
P2 Pt1 . 2.289(2) yes

loop_
_geom_torsion_atom_site_label_1
_geom_torsion_atom_site_label_2
_geom_torsion_atom_site_label_3
_geom_torsion_atom_site_label_4
_geom_torsion_site_symmetry_1
_geom_torsion_site_symmetry_4
_geom_torsion
_geom_torsion_publ_flag
C6 C1 C2 C3 . . 0.9(15) no
C1 C2 C3 C4 . . 0.3(16) no
C2 C3 C4 C5 . . -0.9(14) no
C2 C3 C4 Pt1 . . 174.5(8) no
C3 C4 C5 C6 . . 0.4(13) no
Pt1 C4 C5 C6 . . -174.9(7) no
C4 C5 C6 C1 . . 0.7(14) no
C2 C1 C6 C5 . . -1.4(15) no
Pt1 C7 C8 C9 . . -4E1(7) no
C7 C8 C9 C11 . . 15E1(4) no
C7 C8 C9 C10 . . -3E1(4) no
C11 C9 C10 C11 . 2_666 -1.7(14) no
C8 C9 C10 C11 . 2_666 -179.8(8) yes
C10 C9 C11 C10 . 2_666 1.6(14) no
C8 C9 C11 C10 . 2_666 179.8(8) no
C10 C9 C11 C12 . . 178.2(8) no
C8 C9 C11 C12 . . -3.7(13) no
C9 C11 C12 C13 . . -83.8(12) no
C10 C11 C12 C13 2_666 . 92.7(11) no
C11 C12 C13 C14 . . -177.6(10) no
C12 C13 C14 C15 . . 168.4(11) no
C13 C14 C15 C16 . . 66.0(19) no
C14 C15 C16 C17 . . -167.7(14) no
C15 C16 C17 C18 . . 171.6(17) no
C16 C17 C18 C19 . . -175.8(17) no
C23 C22 P1 C24 . . -179.6(11) no
C23 C22 P1 C20 . . 71.1(12) no
C23 C22 P1 Pt1 . . -57.7(12) no
C25 C24 P1 C22 . . -179.3(10) no
C25 C24 P1 C20 . . -69.3(11) no
C25 C24 P1 Pt1 . . 57.0(11) no
C21 C20 P1 C22 . . 53.4(12) no
C21 C20 P1 C24 . . -54.5(12) no
C21 C20 P1 Pt1 . . -178.5(9) no
C27 C26 P2 C30 . . -63.5(12) no
C27 C26 P2 C28 . . -171.1(11) no
C27 C26 P2 Pt1 . . 67.2(13) no
C31 C30 P2 C26 . . -48.5(12) no
C31 C30 P2 C28 . . 59.6(11) no
C31 C30 P2 Pt1 . . 179.6(7) no
C29 C28 P2 C26 . . -71.0(16) no
C29 C28 P2 C30 . . 178.7(14) no
C29 C28 P2 Pt1 . . 55.3(16) no
C8 C7 Pt1 C4 . . -13E1(4) no
C8 C7 Pt1 P1 . . -17E1(4) no
C8 C7 Pt1 P2 . . 1E1(4) no
C3 C4 Pt1 C7 . . -132(18) no
C5 C4 Pt1 C7 . . 43(19) no
C3 C4 Pt1 P1 . . -87.8(8) yes
C5 C4 Pt1 P1 . . 87.3(7) no
C3 C4 Pt1 P2 . . 93.5(8) yes
C5 C4 Pt1 P2 . . -91.4(7) no
C22 P1 Pt1 C7 . . -63.9(7) yes
C24 P1 Pt1 C7 . . 52.7(7) yes
C20 P1 Pt1 C7 . . 172.7(6) yes
C22 P1 Pt1 C4 . . 116.9(7) no
C24 P1 Pt1 C4 . . -126.5(7) no
C20 P1 Pt1 C4 . . -6.5(6) no
C22 P1 Pt1 P2 . . -18E1(10) no
C24 P1 Pt1 P2 . . -62(4) no
C20 P1 Pt1 P2 . . 58(4) no
C26 P2 Pt1 C7 . . 8.2(9) yes
C30 P2 Pt1 C7 . . 134.7(6) yes
C28 P2 Pt1 C7 . . -109.7(6) yes
C26 P2 Pt1 C4 . . -172.6(9) no
C30 P2 Pt1 C4 . . -46.2(6) no
C28 P2 Pt1 C4 . . 69.5(6) no
C26 P2 Pt1 P1 . . 123(4) no
C30 P2 Pt1 P1 . . -111(4) no
C28 P2 Pt1 P1 . . 5(4) no
